data_7046926
loop_
_publ_author_name
'Hutchison, Danielle C.'
'Stern, Rebecca D.'
'Olsen, Morgan R.'
'Zakharov, Lev N.'
'Persson, Kristin A.'
'Nyman, May'

_publ_section_title
;
 Alkyltin clusters: the less symmetric Keggin isomers.
;
_journal_issue 29
_journal_name_full 'Dalton transactions (Cambridge, England : 2003)'
_journal_page_first 9804
_journal_page_last 9813
_journal_paper_doi 10.1039/c8dt01950a
_journal_volume 47
_journal_year 2018
_chemical_formula_sum 'C60 H151 Na O28 Sn12'
_chemical_formula_weight 2768.07
_space_group_crystal_system monoclinic
_space_group_IT_number 14
_space_group_name_Hall '-P 2ybc'
_space_group_name_H-M_alt 'P 1 21/c 1'
_symmetry_space_group_name_Hall '-P 2ybc'
_symmetry_space_group_name_H-M 'P 1 21/c 1'
_atom_sites_solution_hydrogens geom
_audit_creation_method SHELXL-2014/7
_audit_update_record
;
2018-04-18 deposited with the CCDC.
2018-07-02 downloaded from the CCDC.
;
_cell_angle_alpha 90
_cell_angle_beta 94.047(2)
_cell_angle_gamma 90
_cell_formula_units_Z 4
_cell_length_a 19.0758(6)
_cell_length_b 24.1794(10)
_cell_length_c 21.0889(7)
_cell_measurement_reflns_used 8885
_cell_measurement_temperature 173(2)
_cell_measurement_theta_max 66.52
_cell_measurement_theta_min 2.78
_cell_volume 9702.8(6)
_computing_cell_refinement 'Bruker SAINT'
_computing_data_collection 'Bruker APEX2'
_computing_data_reduction 'Bruker SAINT'
_computing_molecular_graphics 'Bruker SHELXTL'
_computing_publication_material 'Bruker SHELXTL'
_computing_structure_refinement 'SHELXL-2014/7 (Sheldrick, 2014)'
_computing_structure_solution 'SHELXS-97 (Sheldrick 2008)'
_diffrn_ambient_temperature 173(2)
_diffrn_measured_fraction_theta_full 0.996
_diffrn_measured_fraction_theta_max 0.996
_diffrn_measurement_device_type 'Bruker Apex II CCD'
_diffrn_measurement_method '\f and \w scans'
_diffrn_radiation_type CuK\a
_diffrn_radiation_wavelength 1.54178
_diffrn_reflns_av_R_equivalents 0.0749
_diffrn_reflns_av_unetI/netI 0.0905
_diffrn_reflns_Laue_measured_fraction_full 0.996
_diffrn_reflns_Laue_measured_fraction_max 0.996
_diffrn_reflns_limit_h_max 19
_diffrn_reflns_limit_h_min -22
_diffrn_reflns_limit_k_max 28
_diffrn_reflns_limit_k_min -20
_diffrn_reflns_limit_l_max 21
_diffrn_reflns_limit_l_min -25
_diffrn_reflns_number 53009
_diffrn_reflns_point_group_measured_fraction_full 0.996
_diffrn_reflns_point_group_measured_fraction_max 0.996
_diffrn_reflns_theta_full 66.724
_diffrn_reflns_theta_max 66.724
_diffrn_reflns_theta_min 2.322
_diffrn_source 'Incoatec I\mS'
_exptl_absorpt_coefficient_mu 24.667
_exptl_absorpt_correction_T_max 0.7528
_exptl_absorpt_correction_T_min 0.4648
_exptl_absorpt_correction_type multi-scan
_exptl_absorpt_process_details SADABS
_exptl_crystal_colour colorless
_exptl_crystal_density_diffrn 1.895
_exptl_crystal_description cut-block
_exptl_crystal_F_000 5384
_exptl_crystal_size_max 0.120
_exptl_crystal_size_mid 0.090
_exptl_crystal_size_min 0.080
_refine_diff_density_max 4.770
_refine_diff_density_min -1.057
_refine_diff_density_rms 0.226
_refine_ls_extinction_method none
_refine_ls_goodness_of_fit_ref 1.051
_refine_ls_hydrogen_treatment constr
_refine_ls_matrix_type full
_refine_ls_number_parameters 909
_refine_ls_number_reflns 17123
_refine_ls_number_restraints 1520
_refine_ls_restrained_S_all 1.018
_refine_ls_R_factor_all 0.1384
_refine_ls_R_factor_gt 0.0750
_refine_ls_shift/su_max 0.005
_refine_ls_shift/su_mean 0.000
_refine_ls_structure_factor_coef Fsqd
_refine_ls_weighting_details 'w=1/[\s^2^(Fo^2^)+(0.1143P)^2^+74.2183P] where P=(Fo^2^+2Fc^2^)/3'
_refine_ls_weighting_scheme calc
_refine_ls_wR_factor_gt 0.1934
_refine_ls_wR_factor_ref 0.2397
_reflns_Friedel_coverage 0.000
_reflns_number_gt 9731
_reflns_number_total 17123
_reflns_threshold_expression 'I > 2\s(I)'
_cod_data_source_file c8dt01950a2.cif
_cod_data_source_block cu_may235_0m_a
_cod_depositor_comments 'Adding full bibliography for 7046925--7046927.cif.'
_cod_database_code 7046926
_shelx_shelxl_version_number 2014/7
_shelx_space_group_comment
;
The symmetry employed for this shelxl refinement is uniquely defined
by the following loop, which should always be used as a source of
symmetry information in preference to the above space-group names.
They are only intended as comments.
;
_shelx_estimated_absorpt_t_min 0.156
_shelx_estimated_absorpt_t_max 0.243

loop_
_space_group_symop_operation_xyz
'x, y, z'
'-x, y+1/2, -z+1/2'
'-x, -y, -z'
'x, -y-1/2, z-1/2'

loop_
_atom_site_label
_atom_site_type_symbol
_atom_site_fract_x
_atom_site_fract_y
_atom_site_fract_z
_atom_site_U_iso_or_equiv
_atom_site_adp_type
_atom_site_occupancy
_atom_site_site_symmetry_order
_atom_site_calc_flag
_atom_site_refinement_flags_posn
_atom_site_refinement_flags_adp
_atom_site_refinement_flags_occupancy
_atom_site_disorder_assembly
_atom_site_disorder_group
Sn1 Sn 0.33008(6) 0.43708(6) 0.85610(6) 0.0558(3) Uani 1 1 d . U . . .
Sn2 Sn 0.30772(6) 0.57398(5) 0.87187(5) 0.0540(3) Uani 1 1 d . U . . .
Sn3 Sn 0.16700(6) 0.48971(5) 0.86051(5) 0.0520(3) Uani 1 1 d . U . . .
Sn4 Sn 0.29743(6) 0.36857(5) 0.69104(6) 0.0559(3) Uani 1 1 d . U . . .
Sn5 Sn 0.43966(5) 0.45132(6) 0.71400(5) 0.0569(3) Uani 1 1 d . U . . .
Sn6 Sn 0.34089(5) 0.45533(5) 0.57604(5) 0.0502(3) Uani 1 1 d . U . . .
Sn7 Sn 0.41697(6) 0.60879(6) 0.73256(6) 0.0589(4) Uani 1 1 d . U . . .
Sn8 Sn 0.25675(6) 0.66644(5) 0.72579(6) 0.0584(3) Uani 1 1 d . U . . .
Sn9 Sn 0.31848(6) 0.61195(5) 0.59384(5) 0.0529(3) Uani 1 1 d . U . . .
Sn10 Sn 0.06872(5) 0.49503(5) 0.72793(6) 0.0513(3) Uani 1 1 d . U . . .
Sn11 Sn 0.12536(5) 0.58117(5) 0.61618(5) 0.0489(3) Uani 1 1 d . U . . .
Sn12 Sn 0.14517(5) 0.44427(5) 0.60100(6) 0.0501(3) Uani 1 1 d . U . . .
Na1 Na 0.2648(3) 0.5151(3) 0.7146(3) 0.0449(13) Uani 1 1 d . U . . .
O1 O 0.2649(5) 0.5038(4) 0.8248(5) 0.048(2) Uani 1 1 d . U . . .
O2 O 0.3363(5) 0.4467(5) 0.6760(5) 0.045(2) Uani 1 1 d . U . . .
O3 O 0.3144(5) 0.6009(5) 0.6933(5) 0.045(2) Uani 1 1 d . U . . .
O4 O 0.1490(5) 0.5096(4) 0.6681(5) 0.043(2) Uani 1 1 d . U . . .
O5 O 0.3571(6) 0.5042(5) 0.9195(5) 0.057(3) Uani 1 1 d . U . . .
O6 O 0.2364(6) 0.4254(5) 0.9035(5) 0.057(3) Uani 1 1 d . U . . .
O7 O 0.2143(6) 0.5551(5) 0.9178(5) 0.061(3) Uani 1 1 d . U . . .
O8 O 0.4062(6) 0.3656(5) 0.7243(6) 0.063(3) Uani 1 1 d . U . . .
O9 O 0.3134(6) 0.3695(5) 0.5913(5) 0.058(2) Uani 1 1 d . U . . .
O10 O 0.4457(5) 0.4364(5) 0.6129(5) 0.060(3) Uani 1 1 d . U . . .
O11 O 0.3615(6) 0.6836(5) 0.7595(6) 0.068(3) Uani 1 1 d . U . . .
O12 O 0.4179(6) 0.6416(5) 0.6377(5) 0.064(3) Uani 1 1 d . U . . .
O13 O 0.2708(6) 0.6862(5) 0.6281(6) 0.066(3) Uani 1 1 d . U . . .
O14 O 0.0353(5) 0.5646(5) 0.6693(5) 0.054(3) Uani 1 1 d . U . . .
O15 O 0.0542(5) 0.4338(5) 0.6529(5) 0.057(3) Uani 1 1 d . U . . .
O16 O 0.0937(6) 0.5151(5) 0.5523(5) 0.055(2) Uani 1 1 d . U . . .
O17 O 0.3887(5) 0.5698(5) 0.8141(5) 0.057(3) Uani 1 1 d . U . . .
O18 O 0.2446(6) 0.6233(5) 0.8112(5) 0.060(3) Uani 1 1 d . U . . .
O19 O 0.1171(6) 0.5459(5) 0.7982(5) 0.058(3) Uani 1 1 d . U . . .
O20 O 0.1338(6) 0.4390(5) 0.7827(5) 0.055(2) Uani 1 1 d . U . . .
O21 O 0.2783(6) 0.3905(5) 0.7845(5) 0.063(3) Uani 1 1 d . U . . .
O22 O 0.1959(5) 0.3960(5) 0.6704(5) 0.055(2) Uani 1 1 d . U . . .
O23 O 0.4040(5) 0.4689(5) 0.8008(5) 0.054(3) Uani 1 1 d . U . . .
O24 O 0.4417(5) 0.5361(5) 0.6927(5) 0.059(2) Uani 1 1 d . U . . .
O25 O 0.3681(5) 0.5363(5) 0.5893(5) 0.050(2) Uani 1 1 d . U . . .
O26 O 0.2366(5) 0.4746(5) 0.5696(5) 0.047(2) Uani 1 1 d . U . . .
O27 O 0.2218(5) 0.5760(5) 0.5815(5) 0.046(2) Uani 1 1 d . U . . .
O28 O 0.1643(6) 0.6253(5) 0.6966(5) 0.059(3) Uani 1 1 d . U . . .
C1 C 0.3966(12) 0.3784(8) 0.9074(10) 0.083(5) Uani 1 1 d D U . . .
H1A H 0.4457 0.3917 0.9076 0.099 Uiso 1 1 calc R U . . .
H1B H 0.3838 0.3778 0.9521 0.099 Uiso 1 1 calc R U . . .
C2 C 0.3942(15) 0.3199(9) 0.8826(13) 0.126(8) Uani 1 1 d D U . . .
H2A H 0.3908 0.3210 0.8355 0.151 Uiso 1 1 calc R U . . .
H2B H 0.4389 0.3012 0.8965 0.151 Uiso 1 1 calc R U . . .
C3 C 0.3349(18) 0.2867(11) 0.9040(17) 0.161(12) Uani 1 1 d D U . . .
H3A H 0.2903 0.3037 0.8868 0.193 Uiso 1 1 calc R U . . .
H3B H 0.3359 0.2885 0.9509 0.193 Uiso 1 1 calc R U . . .
C4 C 0.3352(18) 0.2243(10) 0.8835(13) 0.138(11) Uani 1 1 d D U . . .
H4A H 0.2945 0.2055 0.8995 0.207 Uiso 1 1 calc R U . . .
H4B H 0.3328 0.2219 0.8370 0.207 Uiso 1 1 calc R U . . .
H4C H 0.3785 0.2067 0.9012 0.207 Uiso 1 1 calc R U . . .
C5 C 0.3417(9) 0.6349(8) 0.9399(9) 0.069(4) Uani 1 1 d D U . . .
H5A H 0.3047 0.6634 0.9415 0.083 Uiso 1 1 calc R U . . .
H5B H 0.3475 0.6172 0.9823 0.083 Uiso 1 1 calc R U . . .
C6 C 0.4093(10) 0.6625(8) 0.9265(9) 0.081(6) Uani 1 1 d D U . . .
H6A H 0.4047 0.6776 0.8828 0.097 Uiso 1 1 calc R U . . .
H6B H 0.4471 0.6344 0.9282 0.097 Uiso 1 1 calc R U . . .
C7 C 0.4307(11) 0.7090(9) 0.9723(10) 0.091(7) Uani 1 1 d D U . . .
H7A H 0.4387 0.6932 1.0155 0.109 Uiso 1 1 calc R U . . .
H7B H 0.3911 0.7353 0.9731 0.109 Uiso 1 1 calc R U . . .
C8 C 0.4970(13) 0.7415(12) 0.9570(13) 0.140(12) Uani 1 1 d D U . . .
H8A H 0.5065 0.7704 0.9890 0.210 Uiso 1 1 calc R U . . .
H8B H 0.5372 0.7162 0.9573 0.210 Uiso 1 1 calc R U . . .
H8C H 0.4895 0.7585 0.9149 0.210 Uiso 1 1 calc R U . . .
C9 C 0.0865(9) 0.4736(8) 0.9227(9) 0.069(4) Uani 1 1 d D U . . .
H9A H 0.1066 0.4795 0.9667 0.083 Uiso 1 1 calc R U . . .
H9B H 0.0493 0.5017 0.9143 0.083 Uiso 1 1 calc R U . . .
C10 C 0.0513(12) 0.4167(9) 0.9201(12) 0.109(8) Uani 1 1 d D U . . .
H10A H 0.0230 0.4134 0.8791 0.130 Uiso 1 1 calc R U . . .
H10B H 0.0884 0.3881 0.9207 0.130 Uiso 1 1 calc R U . . .
C11 C 0.0038(15) 0.4047(12) 0.9738(15) 0.158(13) Uani 1 1 d D U . . .
H11A H 0.0296 0.4147 1.0146 0.190 Uiso 1 1 calc R U . . .
H11B H -0.0378 0.4291 0.9684 0.190 Uiso 1 1 calc R U . . .
C12 C -0.022(4) 0.3451(15) 0.979(3) 0.45(6) Uani 1 1 d D U . . .
H12A H -0.0515 0.3419 1.0146 0.681 Uiso 1 1 calc R U . . .
H12B H -0.0487 0.3348 0.9394 0.681 Uiso 1 1 calc R U . . .
H12C H 0.0189 0.3204 0.9857 0.681 Uiso 1 1 calc R U . . .
C13 C 0.2773(11) 0.2821(8) 0.6976(10) 0.073(4) Uani 0.5 1 d D U P A 1
H13A H 0.2725 0.2657 0.6545 0.088 Uiso 0.5 1 calc R U P A 1
H13B H 0.3171 0.2637 0.7219 0.088 Uiso 0.5 1 calc R U P A 1
C14 C 0.2094(17) 0.2730(18) 0.731(2) 0.082(13) Uiso 0.5 1 d D . P A 1
H14A H 0.1707 0.2925 0.7067 0.099 Uiso 0.5 1 calc R U P A 1
H14B H 0.2151 0.2903 0.7737 0.099 Uiso 0.5 1 calc R U P A 1
C15 C 0.187(4) 0.2123(19) 0.739(4) 0.19(3) Uiso 0.5 1 d D . P A 1
H15A H 0.1860 0.1930 0.6979 0.223 Uiso 0.5 1 calc R U P A 1
H15B H 0.2221 0.1933 0.7690 0.223 Uiso 0.5 1 calc R U P A 1
C16 C 0.115(5) 0.211(4) 0.766(8) 0.48(11) Uiso 0.5 1 d D . P A 1
H16A H 0.1008 0.1721 0.7710 0.713 Uiso 0.5 1 calc R U P A 1
H16B H 0.1169 0.2295 0.8068 0.713 Uiso 0.5 1 calc R U P A 1
H16C H 0.0809 0.2292 0.7359 0.713 Uiso 0.5 1 calc R U P A 1
C13A C 0.2773(11) 0.2821(8) 0.6976(10) 0.073(4) Uani 0.5 1 d D U P A 2
H13C H 0.3151 0.2621 0.6773 0.088 Uiso 0.5 1 calc R U P A 2
H13D H 0.2807 0.2718 0.7432 0.088 Uiso 0.5 1 calc R U P A 2
C14A C 0.207(2) 0.261(2) 0.668(3) 0.17(3) Uiso 0.5 1 d D . P A 2
H14C H 0.2076 0.2634 0.6212 0.202 Uiso 0.5 1 calc R U P A 2
H14D H 0.1695 0.2863 0.6809 0.202 Uiso 0.5 1 calc R U P A 2
C15A C 0.188(4) 0.202(2) 0.686(4) 0.16(3) Uiso 0.5 1 d D . P A 2
H15C H 0.2179 0.1753 0.6642 0.198 Uiso 0.5 1 calc R U P A 2
H15D H 0.1981 0.1966 0.7328 0.198 Uiso 0.5 1 calc R U P A 2
C16A C 0.111(4) 0.191(4) 0.668(6) 0.36(8) Uiso 0.5 1 d D . P A 2
H16D H 0.0994 0.1528 0.6797 0.538 Uiso 0.5 1 calc R U P A 2
H16E H 0.0822 0.2168 0.6904 0.538 Uiso 0.5 1 calc R U P A 2
H16F H 0.1020 0.1956 0.6220 0.538 Uiso 0.5 1 calc R U P A 2
C17 C 0.5485(8) 0.4373(9) 0.7394(8) 0.069(5) Uani 1 1 d D U . . .
H17A H 0.5654 0.4081 0.7112 0.083 Uiso 1 1 calc R U . . .
H17B H 0.5746 0.4716 0.7308 0.083 Uiso 1 1 calc R U . . .
C18 C 0.5665(9) 0.4207(11) 0.8066(9) 0.095(8) Uani 1 1 d D U . . .
H18A H 0.5401 0.3867 0.8160 0.114 Uiso 1 1 calc R U . . .
H18B H 0.5520 0.4503 0.8352 0.114 Uiso 1 1 calc R U . . .
C19 C 0.6459(11) 0.4098(16) 0.8195(11) 0.153(14) Uani 1 1 d D U . . .
H19A H 0.6600 0.3784 0.7930 0.183 Uiso 1 1 calc R U . . .
H19B H 0.6726 0.4428 0.8076 0.183 Uiso 1 1 calc R U . . .
C20 C 0.6634(19) 0.3964(18) 0.8898(12) 0.194(18) Uani 1 1 d D U . . .
H20A H 0.7140 0.3896 0.8971 0.290 Uiso 1 1 calc R U . . .
H20B H 0.6500 0.4277 0.9159 0.290 Uiso 1 1 calc R U . . .
H20C H 0.6374 0.3633 0.9013 0.290 Uiso 1 1 calc R U . . .
C21 C 0.3579(8) 0.4450(8) 0.4777(7) 0.056(4) Uani 1 1 d D U . . .
H21A H 0.3834 0.4778 0.4633 0.068 Uiso 1 1 calc R U . . .
H21B H 0.3889 0.4125 0.4734 0.068 Uiso 1 1 calc R U . . .
C22 C 0.2935(8) 0.4372(9) 0.4344(6) 0.062(5) Uani 1 1 d D U . . .
H22A H 0.2608 0.4682 0.4410 0.074 Uiso 1 1 calc R U . . .
H22B H 0.2699 0.4027 0.4464 0.074 Uiso 1 1 calc R U . . .
C23 C 0.3062(9) 0.4343(11) 0.3641(7) 0.087(7) Uani 1 1 d D U . . .
H23A H 0.3388 0.4034 0.3569 0.104 Uiso 1 1 calc R U . . .
H23B H 0.3287 0.4690 0.3513 0.104 Uiso 1 1 calc R U . . .
C24 C 0.2375(11) 0.4256(12) 0.3230(10) 0.106(8) Uani 1 1 d D U . . .
H24A H 0.2477 0.4239 0.2781 0.160 Uiso 1 1 calc R U . . .
H24B H 0.2156 0.3909 0.3351 0.160 Uiso 1 1 calc R U . . .
H24C H 0.2055 0.4565 0.3294 0.160 Uiso 1 1 calc R U . . .
C25 C 0.5165(9) 0.6374(9) 0.7691(10) 0.078(5) Uani 1 1 d D U . . .
H25A H 0.5388 0.6578 0.7351 0.093 Uiso 1 1 calc R U . . .
H25B H 0.5097 0.6637 0.8040 0.093 Uiso 1 1 calc R U . . .
C26 C 0.5653(11) 0.5928(10) 0.7934(15) 0.132(9) Uani 1 1 d D U . . .
H26A H 0.5709 0.5660 0.7586 0.158 Uiso 1 1 calc R U . . .
H26B H 0.5430 0.5728 0.8277 0.158 Uiso 1 1 calc R U . . .
C27 C 0.6388(12) 0.6119(16) 0.8192(16) 0.169(12) Uani 1 1 d D U . . .
H27A H 0.6541 0.6428 0.7926 0.203 Uiso 1 1 calc R U . . .
H27B H 0.6724 0.5811 0.8155 0.203 Uiso 1 1 calc R U . . .
C28 C 0.641(2) 0.631(3) 0.8895(18) 0.28(3) Uani 1 1 d D U . . .
H28A H 0.6891 0.6428 0.9033 0.421 Uiso 1 1 calc R U . . .
H28B H 0.6089 0.6623 0.8934 0.421 Uiso 1 1 calc R U . . .
H28C H 0.6272 0.6005 0.9163 0.421 Uiso 1 1 calc R U . . .
C29 C 0.2082(12) 0.7454(9) 0.7516(11) 0.094(6) Uani 1 1 d D U . . .
H29A H 0.1904 0.7426 0.7945 0.112 Uiso 1 1 calc R U . . .
H29B H 0.2434 0.7755 0.7521 0.112 Uiso 1 1 calc R U . . .
C30 C 0.1481(16) 0.7577(15) 0.7028(14) 0.204(17) Uani 1 1 d D U . . .
H30A H 0.1676 0.7716 0.6635 0.245 Uiso 1 1 calc R U . . .
H30B H 0.1225 0.7230 0.6921 0.245 Uiso 1 1 calc R U . . .
C31 C 0.097(2) 0.7995(17) 0.725(3) 0.35(3) Uani 1 1 d D U . . .
H31A H 0.1034 0.8352 0.7031 0.416 Uiso 1 1 calc R U . . .
H31B H 0.1062 0.8056 0.7714 0.416 Uiso 1 1 calc R U . . .
C32 C 0.0218(18) 0.778(3) 0.710(4) 0.48(5) Uani 1 1 d D U . . .
H32A H -0.0120 0.8045 0.7247 0.727 Uiso 1 1 calc R U . . .
H32B H 0.0133 0.7718 0.6643 0.727 Uiso 1 1 calc R U . . .
H32C H 0.0162 0.7423 0.7324 0.727 Uiso 1 1 calc R U . . .
C33 C 0.3291(10) 0.6417(8) 0.4995(8) 0.071(5) Uani 1 1 d D U . . .
H33A H 0.3088 0.6793 0.4958 0.085 Uiso 1 1 calc R U . . .
H33B H 0.3797 0.6446 0.4925 0.085 Uiso 1 1 calc R U . . .
C34 C 0.2937(11) 0.6055(9) 0.4476(7) 0.080(6) Uani 1 1 d D U . . .
H34A H 0.2450 0.5980 0.4584 0.096 Uiso 1 1 calc R U . . .
H34B H 0.3187 0.5696 0.4476 0.096 Uiso 1 1 calc R U . . .
C35 C 0.2914(13) 0.6297(10) 0.3801(8) 0.102(7) Uani 1 1 d D U . . .
H35A H 0.3398 0.6334 0.3666 0.122 Uiso 1 1 calc R U . . .
H35B H 0.2699 0.6670 0.3800 0.122 Uiso 1 1 calc R U . . .
C36 C 0.2483(17) 0.5920(12) 0.3329(11) 0.146(12) Uani 1 1 d D U . . .
H36A H 0.2473 0.6080 0.2902 0.218 Uiso 1 1 calc R U . . .
H36B H 0.2700 0.5552 0.3326 0.218 Uiso 1 1 calc R U . . .
H36C H 0.2002 0.5887 0.3460 0.218 Uiso 1 1 calc R U . . .
C37 C -0.0314(10) 0.4787(9) 0.7620(10) 0.084(5) Uani 1 1 d D U . . .
H37A H -0.0650 0.4743 0.7243 0.100 Uiso 1 1 calc R U . . .
H37B H -0.0283 0.4424 0.7837 0.100 Uiso 1 1 calc R U . . .
C38 C -0.0644(10) 0.5187(10) 0.8066(11) 0.104(7) Uani 1 1 d D U . . .
H38A H -0.0740 0.5548 0.7856 0.125 Uiso 1 1 calc R U . . .
H38B H -0.0332 0.5246 0.8456 0.125 Uiso 1 1 calc R U . . .
C39 C -0.1338(12) 0.4901(12) 0.8227(13) 0.135(10) Uani 1 1 d D U . . .
H39A H -0.1655 0.4863 0.7836 0.162 Uiso 1 1 calc R U . . .
H39B H -0.1237 0.4527 0.8401 0.162 Uiso 1 1 calc R U . . .
C40 C -0.1692(16) 0.5251(16) 0.8715(15) 0.179(14) Uani 1 1 d D U . . .
H40A H -0.2131 0.5073 0.8818 0.269 Uiso 1 1 calc R U . . .
H40B H -0.1377 0.5285 0.9101 0.269 Uiso 1 1 calc R U . . .
H40C H -0.1794 0.5619 0.8538 0.269 Uiso 1 1 calc R U . . .
C41 C 0.0793(9) 0.6489(8) 0.5619(9) 0.068(4) Uani 1 1 d D U . . .
H41A H 0.0377 0.6350 0.5360 0.082 Uiso 1 1 calc R U . . .
H41B H 0.0627 0.6768 0.5918 0.082 Uiso 1 1 calc R U . . .
C42 C 0.1283(11) 0.6772(9) 0.5180(11) 0.094(7) Uani 1 1 d D U . . .
H42A H 0.1435 0.6497 0.4870 0.113 Uiso 1 1 calc R U . . .
H42B H 0.1708 0.6898 0.5437 0.113 Uiso 1 1 calc R U . . .
C43 C 0.0960(14) 0.7267(10) 0.4815(12) 0.117(9) Uani 1 1 d D U . . .
H43A H 0.0815 0.7553 0.5116 0.141 Uiso 1 1 calc R U . . .
H43B H 0.0539 0.7149 0.4546 0.141 Uiso 1 1 calc R U . . .
C44 C 0.1527(17) 0.7505(14) 0.4391(17) 0.187(17) Uani 1 1 d D U . . .
H44A H 0.1332 0.7824 0.4152 0.281 Uiso 1 1 calc R U . . .
H44B H 0.1939 0.7621 0.4662 0.281 Uiso 1 1 calc R U . . .
H44C H 0.1664 0.7219 0.4095 0.281 Uiso 1 1 calc R U . . .
C45 C 0.1173(9) 0.3894(7) 0.5273(9) 0.067(4) Uani 1 1 d D U . . .
H45A H 0.0654 0.3887 0.5217 0.080 Uiso 1 1 calc R U . . .
H45B H 0.1344 0.4051 0.4879 0.080 Uiso 1 1 calc R U . . .
C46 C 0.1423(12) 0.3300(8) 0.5323(11) 0.098(7) Uani 1 1 d D U . . .
H46A H 0.1186 0.3119 0.5671 0.118 Uiso 1 1 calc R U . . .
H46B H 0.1933 0.3302 0.5448 0.118 Uiso 1 1 calc R U . . .
C47 C 0.1303(15) 0.2943(10) 0.4728(12) 0.130(10) Uani 1 1 d D U . . .
H47A H 0.1530 0.3118 0.4371 0.155 Uiso 1 1 calc R U . . .
H47B H 0.0792 0.2916 0.4609 0.155 Uiso 1 1 calc R U . . .
C48 C 0.1610(18) 0.2358(11) 0.4848(18) 0.187(15) Uani 1 1 d D U . . .
H48A H 0.1529 0.2134 0.4463 0.280 Uiso 1 1 calc R U . . .
H48B H 0.2116 0.2386 0.4961 0.280 Uiso 1 1 calc R U . . .
H48C H 0.1380 0.2183 0.5198 0.280 Uiso 1 1 calc R U . . .
C49 C 0.4241(10) 0.5075(9) 0.9518(10) 0.078(6) Uani 1 1 d . U . . .
H49A H 0.4268 0.5407 0.9785 0.117 Uiso 1 1 calc R U . . .
H49B H 0.4322 0.4746 0.9786 0.117 Uiso 1 1 calc R U . . .
H49C H 0.4600 0.5094 0.9209 0.117 Uiso 1 1 calc R U . . .
C50 C 0.2369(12) 0.4150(11) 0.9683(9) 0.096(7) Uani 1 1 d . U . . .
H50A H 0.1885 0.4109 0.9804 0.144 Uiso 1 1 calc R U . . .
H50B H 0.2630 0.3808 0.9783 0.144 Uiso 1 1 calc R U . . .
H50C H 0.2596 0.4458 0.9919 0.144 Uiso 1 1 calc R U . . .
C51 C 0.1897(13) 0.5828(13) 0.9724(12) 0.127(11) Uani 1 1 d . U . . .
H51A H 0.1456 0.5658 0.9836 0.191 Uiso 1 1 calc R U . . .
H51B H 0.2250 0.5794 1.0082 0.191 Uiso 1 1 calc R U . . .
H51C H 0.1818 0.6220 0.9624 0.191 Uiso 1 1 calc R U . . .
C52 C 0.4516(11) 0.3187(10) 0.7164(12) 0.095(7) Uani 1 1 d . U . . .
H52A H 0.4988 0.3269 0.7354 0.142 Uiso 1 1 calc R U . . .
H52B H 0.4328 0.2863 0.7374 0.142 Uiso 1 1 calc R U . . .
H52C H 0.4540 0.3109 0.6710 0.142 Uiso 1 1 calc R U . . .
C53 C 0.3450(11) 0.3237(8) 0.5602(8) 0.075(5) Uani 1 1 d . U . . .
H53A H 0.3475 0.3322 0.5150 0.113 Uiso 1 1 calc R U . . .
H53B H 0.3924 0.3173 0.5797 0.113 Uiso 1 1 calc R U . . .
H53C H 0.3164 0.2904 0.5648 0.113 Uiso 1 1 calc R U . . .
C54 C 0.5051(10) 0.4546(10) 0.5810(10) 0.088(7) Uani 1 1 d . U . . .
H54A H 0.5484 0.4421 0.6047 0.132 Uiso 1 1 calc R U . . .
H54B H 0.5029 0.4391 0.5380 0.132 Uiso 1 1 calc R U . . .
H54C H 0.5049 0.4951 0.5786 0.132 Uiso 1 1 calc R U . . .
C55 C 0.3923(12) 0.7383(9) 0.7644(12) 0.098(7) Uani 1 1 d . U . . .
H55A H 0.4413 0.7355 0.7813 0.147 Uiso 1 1 calc R U . . .
H55B H 0.3904 0.7555 0.7222 0.147 Uiso 1 1 calc R U . . .
H55C H 0.3659 0.7611 0.7930 0.147 Uiso 1 1 calc R U . . .
C56 C 0.4803(10) 0.6411(13) 0.6034(10) 0.110(9) Uani 1 1 d . U . . .
H56A H 0.4701 0.6578 0.5613 0.165 Uiso 1 1 calc R U . . .
H56B H 0.5173 0.6624 0.6269 0.165 Uiso 1 1 calc R U . . .
H56C H 0.4961 0.6029 0.5984 0.165 Uiso 1 1 calc R U . . .
C57 C 0.2936(14) 0.7403(9) 0.6093(10) 0.095(7) Uani 1 1 d . U . . .
H57A H 0.2968 0.7411 0.5632 0.143 Uiso 1 1 calc R U . . .
H57B H 0.2597 0.7681 0.6214 0.143 Uiso 1 1 calc R U . . .
H57C H 0.3398 0.7483 0.6306 0.143 Uiso 1 1 calc R U . . .
C58 C -0.0300(10) 0.5862(11) 0.6559(11) 0.107(9) Uani 1 1 d . U . . .
H58A H -0.0619 0.5725 0.6868 0.161 Uiso 1 1 calc R U . . .
H58B H -0.0276 0.6266 0.6582 0.161 Uiso 1 1 calc R U . . .
H58C H -0.0475 0.5750 0.6130 0.161 Uiso 1 1 calc R U . . .
C59 C 0.0144(11) 0.3862(9) 0.6552(12) 0.102(8) Uani 1 1 d . U . . .
H59A H -0.0244 0.3924 0.6824 0.152 Uiso 1 1 calc R U . . .
H59B H -0.0045 0.3765 0.6123 0.152 Uiso 1 1 calc R U . . .
H59C H 0.0440 0.3559 0.6727 0.152 Uiso 1 1 calc R U . . .
C60 C 0.0924(11) 0.5194(8) 0.4855(8) 0.068(5) Uani 1 1 d . U . . .
H60A H 0.0763 0.4844 0.4662 0.102 Uiso 1 1 calc R U . . .
H60B H 0.0602 0.5491 0.4710 0.102 Uiso 1 1 calc R U . . .
H60C H 0.1397 0.5277 0.4729 0.102 Uiso 1 1 calc R U . . .

loop_
_atom_site_aniso_label
_atom_site_aniso_U_11
_atom_site_aniso_U_22
_atom_site_aniso_U_33
_atom_site_aniso_U_23
_atom_site_aniso_U_13
_atom_site_aniso_U_12
Sn1 0.0467(6) 0.0696(9) 0.0526(7) 0.0079(6) 0.0136(5) 0.0018(6)
Sn2 0.0419(6) 0.0716(9) 0.0490(7) -0.0048(6) 0.0058(5) -0.0100(6)
Sn3 0.0379(6) 0.0687(8) 0.0513(7) 0.0012(6) 0.0169(5) -0.0064(5)
Sn4 0.0528(7) 0.0572(8) 0.0586(7) 0.0019(6) 0.0113(6) 0.0104(6)
Sn5 0.0267(5) 0.0931(10) 0.0514(7) 0.0071(6) 0.0061(5) 0.0123(6)
Sn6 0.0304(5) 0.0778(9) 0.0437(6) 0.0029(6) 0.0114(4) 0.0089(5)
Sn7 0.0343(6) 0.0826(9) 0.0595(7) 0.0081(7) 0.0009(5) -0.0191(6)
Sn8 0.0537(7) 0.0536(8) 0.0680(8) 0.0005(6) 0.0049(6) -0.0097(6)
Sn9 0.0364(6) 0.0700(8) 0.0526(7) 0.0136(6) 0.0061(5) -0.0106(5)
Sn10 0.0269(5) 0.0709(9) 0.0580(7) 0.0023(6) 0.0171(5) -0.0008(5)
Sn11 0.0292(5) 0.0612(8) 0.0566(7) 0.0044(6) 0.0056(5) 0.0022(5)
Sn12 0.0306(5) 0.0589(8) 0.0617(7) -0.0077(6) 0.0086(5) -0.0017(5)
Na1 0.031(3) 0.062(3) 0.042(3) 0.001(2) 0.010(2) -0.001(2)
O1 0.037(4) 0.062(5) 0.046(4) -0.003(3) 0.011(3) -0.007(3)
O2 0.024(4) 0.065(4) 0.047(4) 0.005(3) 0.010(3) 0.009(3)
O3 0.028(4) 0.065(5) 0.043(4) 0.007(3) 0.004(3) -0.010(3)
O4 0.022(4) 0.056(4) 0.051(4) -0.001(3) 0.007(3) 0.002(3)
O5 0.045(5) 0.076(6) 0.051(5) 0.001(4) 0.005(4) -0.004(4)
O6 0.048(5) 0.073(6) 0.050(5) 0.006(4) 0.012(4) -0.002(4)
O7 0.052(5) 0.079(6) 0.054(5) -0.006(4) 0.015(4) -0.004(4)
O8 0.049(5) 0.076(5) 0.065(6) 0.006(4) 0.006(4) 0.017(4)
O9 0.048(5) 0.073(5) 0.054(5) -0.007(4) 0.009(4) 0.014(4)
O10 0.029(4) 0.098(7) 0.052(5) 0.007(4) 0.008(3) 0.016(4)
O11 0.056(5) 0.077(6) 0.070(6) -0.001(5) -0.002(4) -0.017(4)
O12 0.048(5) 0.085(7) 0.060(5) 0.011(5) 0.005(4) -0.014(4)
O13 0.060(6) 0.066(5) 0.070(5) 0.010(4) 0.003(4) -0.001(4)
O14 0.027(4) 0.073(6) 0.064(5) 0.005(4) 0.011(4) 0.006(4)
O15 0.029(4) 0.073(6) 0.069(5) -0.002(4) 0.006(4) -0.012(4)
O16 0.039(5) 0.070(5) 0.056(5) 0.001(4) 0.003(4) -0.001(4)
O17 0.037(5) 0.077(7) 0.056(5) 0.004(4) 0.002(4) -0.010(4)
O18 0.050(5) 0.070(6) 0.062(5) 0.003(4) 0.010(4) -0.002(4)
O19 0.041(5) 0.074(6) 0.063(5) -0.003(4) 0.020(4) -0.003(4)
O20 0.043(5) 0.065(6) 0.058(5) 0.000(4) 0.014(4) -0.010(4)
O21 0.058(6) 0.072(6) 0.061(5) -0.003(4) 0.018(4) -0.009(5)
O22 0.041(4) 0.055(5) 0.069(6) 0.009(4) 0.011(4) 0.000(4)
O23 0.036(5) 0.079(7) 0.048(5) 0.006(4) 0.010(4) 0.005(4)
O24 0.030(5) 0.088(5) 0.060(6) 0.009(4) 0.006(4) -0.013(4)
O25 0.028(4) 0.075(5) 0.047(5) 0.008(4) 0.010(4) 0.005(4)
O26 0.024(4) 0.069(6) 0.048(5) 0.003(4) 0.007(3) 0.004(4)
O27 0.032(4) 0.063(6) 0.042(5) 0.005(4) 0.004(3) -0.001(4)
O28 0.040(5) 0.073(6) 0.066(6) -0.009(4) 0.007(4) -0.001(4)
C1 0.082(10) 0.090(8) 0.077(10) 0.019(7) 0.009(7) 0.017(7)
C2 0.157(19) 0.095(10) 0.125(18) 0.014(9) 0.010(14) 0.017(9)
C3 0.19(2) 0.126(13) 0.17(3) -0.005(14) 0.04(2) -0.021(14)
C4 0.19(3) 0.111(13) 0.12(2) 0.016(13) 0.02(2) -0.009(14)
C5 0.064(8) 0.078(9) 0.065(8) -0.015(7) 0.000(6) -0.012(7)
C6 0.074(10) 0.088(12) 0.081(12) -0.024(10) 0.007(9) -0.022(9)
C7 0.092(13) 0.095(13) 0.088(13) -0.033(11) 0.014(10) -0.029(11)
C8 0.136(18) 0.15(2) 0.14(2) -0.071(18) 0.049(16) -0.073(18)
C9 0.043(7) 0.098(10) 0.070(8) 0.001(7) 0.025(6) -0.010(6)
C10 0.073(13) 0.105(12) 0.155(18) -0.003(11) 0.058(13) -0.028(10)
C11 0.13(2) 0.137(19) 0.22(2) 0.010(17) 0.13(2) -0.032(17)
C12 0.67(12) 0.19(2) 0.57(9) -0.08(3) 0.52(10) -0.18(4)
C13 0.079(10) 0.064(5) 0.076(10) 0.005(5) 0.006(7) 0.006(5)
C13A 0.079(10) 0.064(5) 0.076(10) 0.005(5) 0.006(7) 0.006(5)
C17 0.029(6) 0.105(12) 0.073(8) 0.007(8) -0.002(5) 0.008(6)
C18 0.060(10) 0.14(2) 0.081(9) 0.016(10) -0.009(7) 0.024(11)
C19 0.064(10) 0.28(4) 0.111(14) 0.014(17) -0.027(10) 0.056(14)
C20 0.14(2) 0.31(5) 0.124(15) 0.03(2) -0.046(14) 0.05(3)
C21 0.041(7) 0.085(11) 0.045(5) 0.006(5) 0.013(4) 0.012(7)
C22 0.047(7) 0.097(15) 0.043(6) -0.005(7) 0.010(5) 0.013(8)
C23 0.081(11) 0.14(2) 0.036(7) -0.007(8) 0.010(6) 0.030(11)
C24 0.101(13) 0.15(2) 0.061(11) -0.010(12) -0.015(9) 0.028(14)
C25 0.042(6) 0.112(12) 0.078(10) 0.002(8) -0.006(6) -0.028(6)
C26 0.058(9) 0.146(16) 0.18(2) 0.023(14) -0.038(12) -0.012(9)
C27 0.069(11) 0.24(3) 0.19(2) 0.01(2) -0.042(13) -0.032(13)
C28 0.13(3) 0.50(8) 0.21(3) -0.07(3) -0.022(19) -0.10(4)
C29 0.109(12) 0.069(8) 0.104(12) -0.001(7) 0.019(9) 0.008(7)
C30 0.23(2) 0.15(2) 0.22(2) -0.06(2) -0.09(2) 0.10(2)
C31 0.29(3) 0.34(4) 0.38(5) -0.19(4) -0.14(3) 0.22(3)
C32 0.30(3) 0.59(8) 0.55(11) -0.31(8) -0.11(3) 0.16(3)
C33 0.069(10) 0.086(10) 0.059(6) 0.022(6) 0.012(5) -0.006(8)
C34 0.080(13) 0.104(13) 0.057(7) 0.012(7) 0.014(7) -0.010(11)
C35 0.122(18) 0.133(17) 0.053(8) 0.017(8) 0.018(8) 0.029(13)
C36 0.21(3) 0.16(2) 0.062(11) 0.019(12) -0.016(14) -0.01(2)
C37 0.045(6) 0.117(12) 0.093(10) 0.015(8) 0.031(6) -0.004(6)
C38 0.058(10) 0.159(16) 0.100(14) 0.006(12) 0.032(10) 0.022(10)
C39 0.061(11) 0.22(2) 0.126(19) 0.012(16) 0.048(12) 0.007(12)
C40 0.086(17) 0.30(3) 0.15(2) -0.03(2) 0.060(18) 0.022(19)
C41 0.055(8) 0.071(8) 0.077(9) 0.009(7) -0.006(7) 0.017(6)
C42 0.085(12) 0.090(12) 0.109(14) 0.032(11) 0.014(10) 0.021(10)
C43 0.147(18) 0.092(14) 0.113(17) 0.039(13) 0.011(13) 0.032(13)
C44 0.19(3) 0.15(3) 0.22(3) 0.11(3) 0.07(2) 0.05(2)
C45 0.045(8) 0.075(7) 0.080(8) -0.017(6) -0.001(7) -0.002(6)
C46 0.074(14) 0.073(9) 0.143(15) -0.033(8) -0.017(12) 0.003(8)
C47 0.106(19) 0.106(13) 0.174(18) -0.072(13) -0.016(15) 0.016(13)
C48 0.15(3) 0.108(14) 0.29(3) -0.081(16) -0.05(3) 0.030(15)
C49 0.057(8) 0.092(13) 0.082(12) 0.014(10) -0.013(8) -0.013(7)
C50 0.090(14) 0.139(19) 0.062(7) 0.024(8) 0.023(7) 0.030(13)
C51 0.090(15) 0.18(2) 0.119(14) -0.075(16) 0.051(13) -0.038(15)
C52 0.071(11) 0.090(10) 0.123(18) 0.001(10) -0.001(11) 0.034(9)
C53 0.089(14) 0.084(9) 0.052(9) -0.012(7) 0.009(9) 0.029(9)
C54 0.045(7) 0.147(19) 0.075(11) 0.003(11) 0.029(7) 0.000(9)
C55 0.080(12) 0.086(9) 0.124(19) 0.001(9) -0.016(12) -0.033(8)
C56 0.048(8) 0.21(3) 0.072(11) 0.020(12) 0.011(7) -0.020(10)
C57 0.135(19) 0.068(8) 0.086(13) 0.007(8) 0.035(13) -0.010(8)
C58 0.044(7) 0.17(2) 0.116(16) 0.058(16) 0.034(8) 0.037(9)
C59 0.073(13) 0.091(10) 0.146(18) -0.030(11) 0.049(13) -0.044(10)
C60 0.079(13) 0.071(12) 0.055(6) -0.001(6) 0.009(6) -0.001(10)

loop_
_atom_type_symbol
_atom_type_description
_atom_type_scat_dispersion_real
_atom_type_scat_dispersion_imag
_atom_type_scat_source
C C 0.0181 0.0091 'International Tables Vol C Tables 4.2.6.8 and 6.1.1.4'
H H 0.0000 0.0000 'International Tables Vol C Tables 4.2.6.8 and 6.1.1.4'
O O 0.0492 0.0322 'International Tables Vol C Tables 4.2.6.8 and 6.1.1.4'
Na Na 0.1353 0.1239 'International Tables Vol C Tables 4.2.6.8 and 6.1.1.4'
Sn Sn 0.0259 5.4591 'International Tables Vol C Tables 4.2.6.8 and 6.1.1.4'

loop_
_geom_angle_atom_site_label_1
_geom_angle_atom_site_label_2
_geom_angle_atom_site_label_3
_geom_angle
O23 Sn1 O21 95.8(4)
O23 Sn1 O1 87.0(4)
O21 Sn1 O1 87.0(5)
O23 Sn1 O6 162.7(5)
O21 Sn1 O6 84.1(4)
O1 Sn1 O6 75.7(4)
O23 Sn1 O5 85.7(5)
O21 Sn1 O5 161.0(5)
O1 Sn1 O5 74.2(4)
O6 Sn1 O5 88.9(4)
O23 Sn1 C1 97.4(7)
O21 Sn1 C1 104.0(7)
O1 Sn1 C1 167.6(6)
O6 Sn1 C1 99.3(7)
O5 Sn1 C1 94.5(7)
O23 Sn1 Na1 63.3(3)
O21 Sn1 Na1 64.6(4)
O1 Sn1 Na1 36.4(3)
O6 Sn1 Na1 101.7(3)
O5 Sn1 Na1 99.8(3)
C1 Sn1 Na1 154.7(6)
O17 Sn2 O18 95.2(4)
O17 Sn2 O1 87.9(4)
O18 Sn2 O1 89.1(4)
O17 Sn2 C5 103.3(6)
O18 Sn2 C5 98.9(7)
O1 Sn2 C5 165.5(6)
O17 Sn2 O7 162.3(5)
O18 Sn2 O7 86.3(5)
O1 Sn2 O7 74.5(4)
C5 Sn2 O7 93.8(6)
O17 Sn2 O5 85.1(5)
O18 Sn2 O5 163.4(5)
O1 Sn2 O5 74.3(4)
C5 Sn2 O5 97.2(7)
O7 Sn2 O5 88.4(5)
O17 Sn2 Na1 64.4(3)
O18 Sn2 Na1 65.2(3)
O1 Sn2 Na1 36.9(3)
C5 Sn2 Na1 157.3(5)
O7 Sn2 Na1 100.8(3)
O5 Sn2 Na1 100.5(3)
O19 Sn3 O1 92.7(4)
O19 Sn3 O20 77.8(5)
O1 Sn3 O20 92.3(4)
O19 Sn3 C9 101.1(6)
O1 Sn3 C9 162.8(6)
O20 Sn3 C9 100.6(6)
O19 Sn3 O7 91.7(5)
O1 Sn3 O7 74.5(4)
O20 Sn3 O7 162.9(4)
C9 Sn3 O7 94.6(6)
O19 Sn3 O6 164.1(4)
O1 Sn3 O6 74.7(4)
O20 Sn3 O6 92.8(4)
C9 Sn3 O6 93.2(6)
O7 Sn3 O6 94.1(5)
O19 Sn3 Sn10 38.7(3)
O1 Sn3 Sn10 99.1(3)
O20 Sn3 Sn10 39.8(3)
C9 Sn3 Sn10 98.0(5)
O7 Sn3 Sn10 130.3(3)
O6 Sn3 Sn10 132.5(3)
O19 Sn3 Na1 66.8(3)
O1 Sn3 Na1 34.0(3)
O20 Sn3 Na1 66.2(3)
C9 Sn3 Na1 163.2(6)
O7 Sn3 Na1 97.3(3)
O6 Sn3 Na1 97.7(3)
Sn10 Sn3 Na1 65.15(9)
O2 Sn4 O22 90.9(4)
O2 Sn4 O21 90.1(4)
O22 Sn4 O21 83.9(5)
O2 Sn4 O8 74.4(4)
O22 Sn4 O8 162.1(5)
O21 Sn4 O8 85.9(5)
O2 Sn4 O9 76.2(4)
O22 Sn4 O9 89.2(4)
O21 Sn4 O9 164.6(5)
O8 Sn4 O9 96.9(4)
O2 Sn4 C13A 167.6(6)
O22 Sn4 C13A 99.1(6)
O21 Sn4 C13A 98.2(6)
O8 Sn4 C13A 96.9(7)
O9 Sn4 C13A 96.5(6)
O2 Sn4 C13 167.6(6)
O22 Sn4 C13 99.1(6)
O21 Sn4 C13 98.2(6)
O8 Sn4 C13 96.9(7)
O9 Sn4 C13 96.5(6)
O2 Sn4 Na1 36.5(3)
O22 Sn4 Na1 63.2(3)
O21 Sn4 Na1 65.3(4)
O8 Sn4 Na1 99.1(4)
O9 Sn4 Na1 99.3(3)
C13A Sn4 Na1 155.9(5)
C13 Sn4 Na1 155.9(5)
O23 Sn5 O2 89.4(4)
O23 Sn5 O24 90.0(5)
O2 Sn5 O24 90.1(4)
O23 Sn5 C17 100.9(6)
O2 Sn5 C17 165.4(7)
O24 Sn5 C17 100.2(7)
O23 Sn5 O10 163.3(4)
O2 Sn5 O10 74.2(4)
O24 Sn5 O10 87.1(5)
C17 Sn5 O10 95.8(5)
O23 Sn5 O8 89.4(5)
O2 Sn5 O8 73.2(4)
O24 Sn5 O8 163.3(4)
C17 Sn5 O8 96.3(7)
O10 Sn5 O8 88.6(5)
O23 Sn5 Na1 63.2(3)
O2 Sn5 Na1 35.7(3)
O24 Sn5 Na1 67.7(3)
C17 Sn5 Na1 158.9(6)
O10 Sn5 Na1 100.6(3)
O8 Sn5 Na1 97.2(3)
O26 Sn6 O25 91.6(4)
O26 Sn6 O2 88.9(4)
O25 Sn6 O2 89.2(4)
O26 Sn6 C21 100.2(5)
O25 Sn6 C21 101.0(6)
O2 Sn6 C21 166.0(6)
O26 Sn6 O10 162.6(4)
O25 Sn6 O10 86.2(5)
O2 Sn6 O10 73.9(4)
C21 Sn6 O10 97.2(5)
O26 Sn6 O9 89.0(4)
O25 Sn6 O9 163.6(4)
O2 Sn6 O9 74.4(4)
C21 Sn6 O9 95.0(6)
O10 Sn6 O9 88.3(5)
O26 Sn6 Na1 61.4(3)
O25 Sn6 Na1 67.8(3)
O2 Sn6 Na1 36.8(3)
C21 Sn6 Na1 156.9(5)
O10 Sn6 Na1 102.0(3)
O9 Sn6 Na1 98.4(3)
O24 Sn7 O17 91.8(5)
O24 Sn7 O3 89.7(4)
O17 Sn7 O3 89.8(4)
O24 Sn7 C25 101.9(7)
O17 Sn7 C25 97.3(6)
O3 Sn7 C25 166.2(6)
O24 Sn7 O12 85.2(5)
O17 Sn7 O12 164.0(4)
O3 Sn7 O12 74.5(4)
C25 Sn7 O12 98.8(6)
O24 Sn7 O11 163.4(4)
O17 Sn7 O11 90.1(5)
O3 Sn7 O11 73.8(4)
C25 Sn7 O11 94.2(7)
O12 Sn7 O11 88.4(5)
O24 Sn7 Na1 68.1(3)
O17 Sn7 Na1 63.5(3)
O3 Sn7 Na1 35.8(3)
C25 Sn7 Na1 157.0(6)
O12 Sn7 Na1 100.9(3)
O11 Sn7 Na1 98.2(3)
O3 Sn8 O28 89.7(4)
O3 Sn8 O18 89.8(4)
O28 Sn8 O18 82.8(5)
O3 Sn8 O11 75.5(4)
O28 Sn8 O11 162.7(5)
O18 Sn8 O11 88.1(5)
O3 Sn8 O13 75.4(4)
O28 Sn8 O13 89.0(5)
O18 Sn8 O13 163.2(5)
O11 Sn8 O13 95.8(5)
O3 Sn8 C29 170.0(7)
O28 Sn8 C29 97.2(7)
O18 Sn8 C29 98.3(7)
O11 Sn8 C29 98.7(7)
O13 Sn8 C29 97.3(7)
O3 Sn8 Na1 36.0(3)
O28 Sn8 Na1 62.7(3)
O18 Sn8 Na1 64.5(3)
O11 Sn8 Na1 100.0(4)
O13 Sn8 Na1 98.7(4)
C29 Sn8 Na1 153.9(7)
O27 Sn9 O25 91.7(4)
O27 Sn9 O3 88.7(4)
O25 Sn9 O3 89.0(4)
O27 Sn9 C33 99.7(6)
O25 Sn9 C33 100.5(6)
O3 Sn9 C33 167.1(6)
O27 Sn9 O13 89.9(4)
O25 Sn9 O13 163.1(4)
O3 Sn9 O13 74.3(4)
C33 Sn9 O13 95.8(6)
O27 Sn9 O12 161.7(4)
O25 Sn9 O12 85.6(5)
O3 Sn9 O12 73.2(4)
C33 Sn9 O12 98.5(6)
O13 Sn9 O12 87.7(5)
O27 Sn9 Na1 61.4(3)
O25 Sn9 Na1 67.5(3)
O3 Sn9 Na1 36.8(3)
C33 Sn9 Na1 155.8(5)
O13 Sn9 Na1 98.8(3)
O12 Sn9 Na1 101.1(3)
O4 Sn10 O19 91.3(4)
O4 Sn10 O20 90.6(4)
O19 Sn10 O20 77.1(5)
O4 Sn10 C37 162.5(7)
O19 Sn10 C37 103.4(6)
O20 Sn10 C37 101.7(7)
O4 Sn10 O14 73.8(4)
O19 Sn10 O14 92.6(5)
O20 Sn10 O14 161.3(4)
C37 Sn10 O14 95.9(7)
O4 Sn10 O15 74.6(4)
O19 Sn10 O15 161.0(4)
O20 Sn10 O15 90.1(4)
C37 Sn10 O15 92.8(6)
O14 Sn10 O15 95.5(5)
O4 Sn10 Sn3 97.1(3)
O19 Sn10 Sn3 38.4(3)
O20 Sn10 Sn3 39.5(3)
C37 Sn10 Sn3 100.3(6)
O14 Sn10 Sn3 130.7(3)
O15 Sn10 Sn3 129.4(3)
O27 Sn11 O4 88.3(4)
O27 Sn11 O28 92.6(4)
O4 Sn11 O28 86.9(4)
O27 Sn11 O16 87.1(4)
O4 Sn11 O16 75.6(4)
O28 Sn11 O16 162.5(5)
O27 Sn11 C41 101.6(6)
O4 Sn11 C41 168.3(5)
O28 Sn11 C41 98.7(6)
O16 Sn11 C41 98.4(6)
O27 Sn11 O14 162.1(4)
O4 Sn11 O14 73.9(4)
O28 Sn11 O14 85.6(4)
O16 Sn11 O14 89.3(4)
C41 Sn11 O14 96.2(6)
O27 Sn11 Na1 62.2(3)
O4 Sn11 Na1 37.8(3)
O28 Sn11 Na1 63.7(3)
O16 Sn11 Na1 101.2(3)
C41 Sn11 Na1 153.6(5)
O14 Sn11 Na1 101.5(3)
O26 Sn12 O22 93.7(4)
O26 Sn12 C45 99.5(6)
O22 Sn12 C45 104.6(6)
O26 Sn12 O4 87.7(4)
O22 Sn12 O4 87.4(4)
C45 Sn12 O4 165.5(5)
O26 Sn12 O15 162.4(4)
O22 Sn12 O15 85.8(4)
C45 Sn12 O15 97.6(6)
O4 Sn12 O15 74.7(4)
O26 Sn12 O16 86.2(4)
O22 Sn12 O16 161.4(4)
C45 Sn12 O16 93.8(6)
O4 Sn12 O16 74.0(4)
O15 Sn12 O16 88.8(4)
O26 Sn12 Na1 62.2(3)
O22 Sn12 Na1 63.6(3)
C45 Sn12 Na1 155.6(5)
O4 Sn12 Na1 38.2(3)
O15 Sn12 Na1 102.4(3)
O16 Sn12 Na1 100.4(3)
O2 Na1 O3 107.9(4)
O2 Na1 O1 107.7(4)
O3 Na1 O1 108.9(4)
O2 Na1 O4 111.6(4)
O3 Na1 O4 110.6(4)
O1 Na1 O4 110.0(4)
O2 Na1 Sn12 77.8(3)
O3 Na1 Sn12 122.5(3)
O1 Na1 Sn12 123.9(3)
O4 Na1 Sn12 33.8(3)
O2 Na1 Sn11 122.4(3)
O3 Na1 Sn11 77.9(3)
O1 Na1 Sn11 124.7(3)
O4 Na1 Sn11 32.7(3)
Sn12 Na1 Sn11 55.06(9)
O2 Na1 Sn4 31.7(3)
O3 Na1 Sn4 139.7(3)
O1 Na1 Sn4 91.9(3)
O4 Na1 Sn4 93.0(3)
Sn12 Na1 Sn4 63.55(11)
Sn11 Na1 Sn4 118.44(16)
O2 Na1 Sn2 119.7(3)
O3 Na1 Sn2 76.2(3)
O1 Na1 Sn2 32.7(3)
O4 Na1 Sn2 123.0(3)
Sn12 Na1 Sn2 151.25(16)
Sn11 Na1 Sn2 117.22(16)
Sn4 Na1 Sn2 118.32(16)
O2 Na1 Sn6 33.1(3)
O3 Na1 Sn6 90.4(3)
O1 Na1 Sn6 140.9(3)
O4 Na1 Sn6 93.3(3)
Sn12 Na1 Sn6 63.29(10)
Sn11 Na1 Sn6 91.90(13)
Sn4 Na1 Sn6 54.78(9)
Sn2 Na1 Sn6 143.63(17)
O2 Na1 Sn9 90.6(3)
O3 Na1 Sn9 33.0(3)
O1 Na1 Sn9 141.8(4)
O4 Na1 Sn9 92.7(3)
Sn12 Na1 Sn9 92.08(13)
Sn11 Na1 Sn9 63.25(10)
Sn4 Na1 Sn9 117.96(15)
Sn2 Na1 Sn9 109.11(16)
Sn6 Na1 Sn9 63.22(9)
O2 Na1 Sn8 139.4(3)
O3 Na1 Sn8 31.5(3)
O1 Na1 Sn8 92.9(3)
O4 Na1 Sn8 92.4(3)
Sn12 Na1 Sn8 119.15(16)
Sn11 Na1 Sn8 64.26(11)
Sn4 Na1 Sn8 171.13(17)
Sn2 Na1 Sn8 63.94(11)
Sn6 Na1 Sn8 117.82(15)
Sn9 Na1 Sn8 54.68(9)
O2 Na1 Sn1 75.3(3)
O3 Na1 Sn1 119.6(3)
O1 Na1 Sn1 32.5(3)
O4 Na1 Sn1 124.3(3)
Sn12 Na1 Sn1 117.13(17)
Sn11 Na1 Sn1 152.16(16)
Sn4 Na1 Sn1 63.83(11)
Sn2 Na1 Sn1 54.58(9)
Sn6 Na1 Sn1 108.37(15)
Sn9 Na1 Sn1 143.00(17)
Sn8 Na1 Sn1 118.26(16)
Sn3 O1 Sn2 106.8(4)
Sn3 O1 Sn1 106.5(5)
Sn2 O1 Sn1 105.5(5)
Sn3 O1 Na1 116.0(5)
Sn2 O1 Na1 110.4(5)
Sn1 O1 Na1 111.1(5)
Sn4 O2 Sn5 109.4(5)
Sn4 O2 Sn6 106.5(5)
Sn5 O2 Sn6 105.8(4)
Sn4 O2 Na1 111.8(4)
Sn5 O2 Na1 112.9(5)
Sn6 O2 Na1 110.1(4)
Sn8 O3 Sn7 107.7(5)
Sn8 O3 Sn9 106.7(5)
Sn7 O3 Sn9 106.5(4)
Sn8 O3 Na1 112.5(4)
Sn7 O3 Na1 112.9(5)
Sn9 O3 Na1 110.2(5)
Sn11 O4 Sn10 108.5(4)
Sn11 O4 Sn12 105.8(4)
Sn10 O4 Sn12 106.7(4)
Sn11 O4 Na1 109.5(4)
Sn10 O4 Na1 117.7(5)
Sn12 O4 Na1 107.9(4)
C49 O5 Sn1 121.0(12)
C49 O5 Sn2 122.4(11)
Sn1 O5 Sn2 103.0(5)
C50 O6 Sn1 122.6(12)
C50 O6 Sn3 119.8(12)
Sn1 O6 Sn3 102.3(5)
C51 O7 Sn2 126.3(12)
C51 O7 Sn3 130.2(12)
Sn2 O7 Sn3 103.4(5)
C52 O8 Sn4 124.2(12)
C52 O8 Sn5 123.5(12)
Sn4 O8 Sn5 102.6(5)
C53 O9 Sn4 122.1(10)
C53 O9 Sn6 123.6(11)
Sn4 O9 Sn6 102.0(5)
C54 O10 Sn6 120.9(11)
C54 O10 Sn5 120.6(11)
Sn6 O10 Sn5 102.0(4)
C55 O11 Sn8 124.8(12)
C55 O11 Sn7 124.9(13)
Sn8 O11 Sn7 102.3(5)
C56 O12 Sn7 121.8(12)
C56 O12 Sn9 120.8(12)
Sn7 O12 Sn9 102.2(5)
C57 O13 Sn8 121.6(12)
C57 O13 Sn9 121.3(12)
Sn8 O13 Sn9 102.7(5)
C58 O14 Sn11 124.9(12)
C58 O14 Sn10 130.3(12)
Sn11 O14 Sn10 103.3(4)
C59 O15 Sn12 125.9(12)
C59 O15 Sn10 125.8(12)
Sn12 O15 Sn10 103.1(4)
C60 O16 Sn11 123.7(11)
C60 O16 Sn12 120.1(11)
Sn11 O16 Sn12 101.0(5)
Sn2 O17 Sn7 136.8(6)
Sn2 O18 Sn8 135.9(6)
Sn3 O19 Sn10 102.9(5)
Sn3 O20 Sn10 100.6(5)
Sn1 O21 Sn4 135.6(6)
Sn12 O22 Sn4 135.9(5)
Sn1 O23 Sn5 136.1(6)
Sn7 O24 Sn5 138.9(6)
Sn6 O25 Sn9 138.0(5)
Sn6 O26 Sn12 138.4(6)
Sn11 O27 Sn9 139.6(6)
Sn8 O28 Sn11 136.7(6)
C2 C1 Sn1 116.3(16)
C2 C1 H1A 108.2
Sn1 C1 H1A 108.2
C2 C1 H1B 108.2
Sn1 C1 H1B 108.2
H1A C1 H1B 107.4
C3 C2 C1 114(2)
C3 C2 H2A 108.7
C1 C2 H2A 108.7
C3 C2 H2B 108.7
C1 C2 H2B 108.7
H2A C2 H2B 107.6
C2 C3 C4 115(2)
C2 C3 H3A 108.6
C4 C3 H3A 108.6
C2 C3 H3B 108.6
C4 C3 H3B 108.6
H3A C3 H3B 107.6
C3 C4 H4A 109.5
C3 C4 H4B 109.5
H4A C4 H4B 109.5
C3 C4 H4C 109.5
H4A C4 H4C 109.5
H4B C4 H4C 109.5
C6 C5 Sn2 114.1(12)
C6 C5 H5A 108.7
Sn2 C5 H5A 108.7
C6 C5 H5B 108.7
Sn2 C5 H5B 108.7
H5A C5 H5B 107.6
C5 C6 C7 114.1(16)
C5 C6 H6A 108.7
C7 C6 H6A 108.7
C5 C6 H6B 108.7
C7 C6 H6B 108.7
H6A C6 H6B 107.6
C6 C7 C8 115.6(17)
C6 C7 H7A 108.4
C8 C7 H7A 108.4
C6 C7 H7B 108.4
C8 C7 H7B 108.4
H7A C7 H7B 107.4
C7 C8 H8A 109.5
C7 C8 H8B 109.5
H8A C8 H8B 109.5
C7 C8 H8C 109.5
H8A C8 H8C 109.5
H8B C8 H8C 109.5
C10 C9 Sn3 118.6(12)
C10 C9 H9A 107.7
Sn3 C9 H9A 107.7
C10 C9 H9B 107.7
Sn3 C9 H9B 107.7
H9A C9 H9B 107.1
C11 C10 C9 115.3(19)
C11 C10 H10A 108.5
C9 C10 H10A 108.5
C11 C10 H10B 108.5
C9 C10 H10B 108.5
H10A C10 H10B 107.5
C12 C11 C10 116(2)
C12 C11 H11A 108.3
C10 C11 H11A 108.3
C12 C11 H11B 108.3
C10 C11 H11B 108.3
H11A C11 H11B 107.4
C11 C12 H12A 109.5
C11 C12 H12B 109.5
H12A C12 H12B 109.5
C11 C12 H12C 109.5
H12A C12 H12C 109.5
H12B C12 H12C 109.5
C14 C13 Sn4 109(2)
C14 C13 H13A 109.8
Sn4 C13 H13A 109.8
C14 C13 H13B 109.8
Sn4 C13 H13B 109.8
H13A C13 H13B 108.2
C13 C14 C15 116(4)
C13 C14 H14A 108.3
C15 C14 H14A 108.3
C13 C14 H14B 108.3
C15 C14 H14B 108.3
H14A C14 H14B 107.4
C16 C15 C14 109(2)
C16 C15 H15A 109.8
C14 C15 H15A 109.9
C16 C15 H15B 109.9
C14 C15 H15B 109.9
H15A C15 H15B 108.3
C15 C16 H16A 109.5
C15 C16 H16B 109.5
H16A C16 H16B 109.5
C15 C16 H16C 109.5
H16A C16 H16C 109.5
H16B C16 H16C 109.5
C14A C13A Sn4 117(3)
C14A C13A H13C 108.0
Sn4 C13A H13C 108.1
C14A C13A H13D 108.1
Sn4 C13A H13D 108.1
H13C C13A H13D 107.3
C13A C14A C15A 115(5)
C13A C14A H14C 108.6
C15A C14A H14C 108.6
C13A C14A H14D 108.6
C15A C14A H14D 108.6
H14C C14A H14D 107.6
C16A C15A C14A 110(2)
C16A C15A H15C 109.8
C14A C15A H15C 109.8
C16A C15A H15D 109.7
C14A C15A H15D 109.7
H15C C15A H15D 108.2
C15A C16A H16D 109.5
C15A C16A H16E 109.5
H16D C16A H16E 109.5
C15A C16A H16F 109.5
H16D C16A H16F 109.5
H16E C16A H16F 109.5
C18 C17 Sn5 115.9(12)
C18 C17 H17A 108.3
Sn5 C17 H17A 108.3
C18 C17 H17B 108.3
Sn5 C17 H17B 108.3
H17A C17 H17B 107.4
C17 C18 C19 111.8(16)
C17 C18 H18A 109.3
C19 C18 H18A 109.3
C17 C18 H18B 109.3
C19 C18 H18B 109.3
H18A C18 H18B 107.9
C20 C19 C18 111(2)
C20 C19 H19A 109.5
C18 C19 H19A 109.5
C20 C19 H19B 109.5
C18 C19 H19B 109.5
H19A C19 H19B 108.1
C19 C20 H20A 109.5
C19 C20 H20B 109.5
H20A C20 H20B 109.5
C19 C20 H20C 109.5
H20A C20 H20C 109.5
H20B C20 H20C 109.5
C22 C21 Sn6 115.7(10)
C22 C21 H21A 108.4
Sn6 C21 H21A 108.4
C22 C21 H21B 108.4
Sn6 C21 H21B 108.4
H21A C21 H21B 107.4
C21 C22 C23 114.9(13)
C21 C22 H22A 108.5
C23 C22 H22A 108.5
C21 C22 H22B 108.5
C23 C22 H22B 108.5
H22A C22 H22B 107.5
C22 C23 C24 111.6(15)
C22 C23 H23A 109.3
C24 C23 H23A 109.3
C22 C23 H23B 109.3
C24 C23 H23B 109.3
H23A C23 H23B 108.0
C23 C24 H24A 109.5
C23 C24 H24B 109.5
H24A C24 H24B 109.5
C23 C24 H24C 109.5
H24A C24 H24C 109.5
H24B C24 H24C 109.5
C26 C25 Sn7 114.3(13)
C26 C25 H25A 108.7
Sn7 C25 H25A 108.7
C26 C25 H25B 108.7
Sn7 C25 H25B 108.7
H25A C25 H25B 107.6
C25 C26 C27 116(2)
C25 C26 H26A 108.3
C27 C26 H26A 108.3
C25 C26 H26B 108.3
C27 C26 H26B 108.3
H26A C26 H26B 107.4
C26 C27 C28 113(3)
C26 C27 H27A 109.0
C28 C27 H27A 108.9
C26 C27 H27B 109.0
C28 C27 H27B 109.0
H27A C27 H27B 107.8
C27 C28 H28A 109.5
C27 C28 H28B 109.5
H28A C28 H28B 109.5
C27 C28 H28C 109.5
H28A C28 H28C 109.5
H28B C28 H28C 109.5
C30 C29 Sn8 108.3(16)
C30 C29 H29A 110.0
Sn8 C29 H29A 110.0
C30 C29 H29B 110.0
Sn8 C29 H29B 110.0
H29A C29 H29B 108.4
C31 C30 C29 113.2(18)
C31 C30 H30A 108.9
C29 C30 H30A 108.9
C31 C30 H30B 108.9
C29 C30 H30B 108.9
H30A C30 H30B 107.8
C30 C31 C32 108.6(19)
C30 C31 H31A 110.0
C32 C31 H31A 110.0
C30 C31 H31B 110.0
C32 C31 H31B 110.0
H31A C31 H31B 108.4
C31 C32 H32A 109.5
C31 C32 H32B 109.5
H32A C32 H32B 109.5
C31 C32 H32C 109.5
H32A C32 H32C 109.5
H32B C32 H32C 109.5
C34 C33 Sn9 114.2(12)
C34 C33 H33A 108.7
Sn9 C33 H33A 108.7
C34 C33 H33B 108.7
Sn9 C33 H33B 108.7
H33A C33 H33B 107.6
C33 C34 C35 115.5(16)
C33 C34 H34A 108.4
C35 C34 H34A 108.4
C33 C34 H34B 108.4
C35 C34 H34B 108.4
H34A C34 H34B 107.5
C34 C35 C36 110.6(18)
C34 C35 H35A 109.5
C36 C35 H35A 109.5
C34 C35 H35B 109.5
C36 C35 H35B 109.5
H35A C35 H35B 108.1
C35 C36 H36A 109.5
C35 C36 H36B 109.5
H36A C36 H36B 109.5
C35 C36 H36C 109.5
H36A C36 H36C 109.5
H36B C36 H36C 109.5
C38 C37 Sn10 120.9(14)
C38 C37 H37A 107.1
Sn10 C37 H37A 107.1
C38 C37 H37B 107.1
Sn10 C37 H37B 107.1
H37A C37 H37B 106.8
C37 C38 C39 104.5(17)
C37 C38 H38A 110.9
C39 C38 H38A 110.9
C37 C38 H38B 110.9
C39 C38 H38B 110.9
H38A C38 H38B 108.9
C40 C39 C38 109(2)
C40 C39 H39A 109.9
C38 C39 H39A 109.9
C40 C39 H39B 109.9
C38 C39 H39B 109.9
H39A C39 H39B 108.3
C39 C40 H40A 109.5
C39 C40 H40B 109.5
H40A C40 H40B 109.5
C39 C40 H40C 109.5
H40A C40 H40C 109.5
H40B C40 H40C 109.5
C42 C41 Sn11 114.9(12)
C42 C41 H41A 108.6
Sn11 C41 H41A 108.6
C42 C41 H41B 108.6
Sn11 C41 H41B 108.6
H41A C41 H41B 107.5
C41 C42 C43 114.5(17)
C41 C42 H42A 108.6
C43 C42 H42A 108.6
C41 C42 H42B 108.6
C43 C42 H42B 108.6
H42A C42 H42B 107.6
C42 C43 C44 108(2)
C42 C43 H43A 110.2
C44 C43 H43A 110.2
C42 C43 H43B 110.2
C44 C43 H43B 110.2
H43A C43 H43B 108.5
C43 C44 H44A 109.5
C43 C44 H44B 109.5
H44A C44 H44B 109.5
C43 C44 H44C 109.5
H44A C44 H44C 109.5
H44B C44 H44C 109.5
C46 C45 Sn12 119.4(13)
C46 C45 H45A 107.5
Sn12 C45 H45A 107.5
C46 C45 H45B 107.5
Sn12 C45 H45B 107.5
H45A C45 H45B 107.0
C45 C46 C47 116.8(18)
C45 C46 H46A 108.1
C47 C46 H46A 108.1
C45 C46 H46B 108.1
C47 C46 H46B 108.1
H46A C46 H46B 107.3
C46 C47 C48 110(2)
C46 C47 H47A 109.6
C48 C47 H47A 109.6
C46 C47 H47B 109.6
C48 C47 H47B 109.6
H47A C47 H47B 108.1
C47 C48 H48A 109.5
C47 C48 H48B 109.5
H48A C48 H48B 109.5
C47 C48 H48C 109.5
H48A C48 H48C 109.5
H48B C48 H48C 109.5
O5 C49 H49A 109.5
O5 C49 H49B 109.5
H49A C49 H49B 109.5
O5 C49 H49C 109.5
H49A C49 H49C 109.5
H49B C49 H49C 109.5
O6 C50 H50A 109.5
O6 C50 H50B 109.5
H50A C50 H50B 109.5
O6 C50 H50C 109.5
H50A C50 H50C 109.5
H50B C50 H50C 109.5
O7 C51 H51A 109.5
O7 C51 H51B 109.5
H51A C51 H51B 109.5
O7 C51 H51C 109.5
H51A C51 H51C 109.5
H51B C51 H51C 109.5
O8 C52 H52A 109.5
O8 C52 H52B 109.5
H52A C52 H52B 109.5
O8 C52 H52C 109.5
H52A C52 H52C 109.5
H52B C52 H52C 109.5
O9 C53 H53A 109.5
O9 C53 H53B 109.5
H53A C53 H53B 109.5
O9 C53 H53C 109.5
H53A C53 H53C 109.5
H53B C53 H53C 109.5
O10 C54 H54A 109.5
O10 C54 H54B 109.5
H54A C54 H54B 109.5
O10 C54 H54C 109.5
H54A C54 H54C 109.5
H54B C54 H54C 109.5
O11 C55 H55A 109.5
O11 C55 H55B 109.5
H55A C55 H55B 109.5
O11 C55 H55C 109.5
H55A C55 H55C 109.5
H55B C55 H55C 109.5
O12 C56 H56A 109.5
O12 C56 H56B 109.5
H56A C56 H56B 109.5
O12 C56 H56C 109.5
H56A C56 H56C 109.5
H56B C56 H56C 109.5
O13 C57 H57A 109.5
O13 C57 H57B 109.5
H57A C57 H57B 109.5
O13 C57 H57C 109.5
H57A C57 H57C 109.5
H57B C57 H57C 109.5
O14 C58 H58A 109.5
O14 C58 H58B 109.5
H58A C58 H58B 109.5
O14 C58 H58C 109.5
H58A C58 H58C 109.5
H58B C58 H58C 109.5
O15 C59 H59A 109.5
O15 C59 H59B 109.5
H59A C59 H59B 109.5
O15 C59 H59C 109.5
H59A C59 H59C 109.5
H59B C59 H59C 109.5
O16 C60 H60A 109.5
O16 C60 H60B 109.5
H60A C60 H60B 109.5
O16 C60 H60C 109.5
H60A C60 H60C 109.5
H60B C60 H60C 109.5

loop_
_geom_bond_atom_site_label_1
_geom_bond_atom_site_label_2
_geom_bond_distance
Sn1 O23 2.042(10)
Sn1 O21 2.078(12)
Sn1 O1 2.114(11)
Sn1 O6 2.128(11)
Sn1 O5 2.143(12)
Sn1 C1 2.145(19)
Sn1 Na1 3.673(6)
Sn2 O17 2.035(11)
Sn2 O18 2.072(12)
Sn2 O1 2.102(11)
Sn2 C5 2.125(18)
Sn2 O7 2.138(11)
Sn2 O5 2.147(12)
Sn2 Na1 3.648(6)
Sn3 O19 2.074(12)
Sn3 O1 2.091(10)
Sn3 O20 2.110(11)
Sn3 C9 2.124(16)
Sn3 O7 2.149(12)
Sn3 O6 2.196(12)
Sn3 Sn10 3.2571(17)
Sn3 Na1 3.759(5)
Sn4 O2 2.062(11)
Sn4 O22 2.065(11)
Sn4 O21 2.097(11)
Sn4 O8 2.144(11)
Sn4 O9 2.146(11)
Sn4 C13A 2.13(2)
Sn4 C13 2.13(2)
Sn4 Na1 3.639(6)
Sn5 O23 2.043(10)
Sn5 O2 2.079(9)
Sn5 O24 2.100(13)
Sn5 C17 2.135(15)
Sn5 O10 2.173(11)
Sn5 O8 2.184(13)
Sn5 Na1 3.677(6)
Sn6 O26 2.037(9)
Sn6 O25 2.040(12)
Sn6 O2 2.125(10)
Sn6 C21 2.137(15)
Sn6 O10 2.144(10)
Sn6 O9 2.170(13)
Sn6 Na1 3.653(6)
Sn7 O24 2.017(13)
Sn7 O17 2.066(11)
Sn7 O3 2.078(9)
Sn7 C25 2.114(17)
Sn7 O12 2.152(11)
Sn7 O11 2.190(13)
Sn7 Na1 3.680(6)
Sn8 O3 2.074(11)
Sn8 O28 2.080(11)
Sn8 O18 2.108(11)
Sn8 O11 2.114(12)
Sn8 O13 2.150(12)
Sn8 C29 2.21(2)
Sn8 Na1 3.670(6)
Sn9 O27 2.039(10)
Sn9 O25 2.064(11)
Sn9 O3 2.121(10)
Sn9 C33 2.138(17)
Sn9 O13 2.159(13)
Sn9 O12 2.172(11)
Sn9 Na1 3.659(6)
Sn10 O4 2.082(9)
Sn10 O19 2.091(12)
Sn10 O20 2.123(12)
Sn10 C37 2.125(17)
Sn10 O14 2.156(11)
Sn10 O15 2.171(12)
Sn11 O27 2.031(10)
Sn11 O4 2.081(10)
Sn11 O28 2.094(11)
Sn11 O16 2.149(12)
Sn11 C41 2.149(17)
Sn11 O14 2.153(10)
Sn11 Na1 3.626(6)
Sn12 O26 2.045(10)
Sn12 O22 2.059(11)
Sn12 C45 2.083(17)
Sn12 O4 2.118(10)
Sn12 O15 2.131(10)
Sn12 O16 2.192(12)
Sn12 Na1 3.621(6)
Na1 O2 2.329(12)
Na1 O3 2.336(12)
Na1 O1 2.339(12)
Na1 O4 2.356(11)
O5 C49 1.41(2)
O6 C50 1.39(2)
O7 C51 1.44(2)
O8 C52 1.44(2)
O9 C53 1.44(2)
O10 C54 1.43(2)
O11 C55 1.45(2)
O12 C56 1.44(2)
O13 C57 1.44(2)
O14 C58 1.36(2)
O15 C59 1.38(2)
O16 C60 1.41(2)
C1 C2 1.508(17)
C1 H1A 0.9900
C1 H1B 0.9900
C2 C3 1.484(18)
C2 H2A 0.9900
C2 H2B 0.9900
C3 C4 1.567(18)
C3 H3A 0.9900
C3 H3B 0.9900
C4 H4A 0.9800
C4 H4B 0.9800
C4 H4C 0.9800
C5 C6 1.497(16)
C5 H5A 0.9900
C5 H5B 0.9900
C6 C7 1.518(16)
C6 H6A 0.9900
C6 H6B 0.9900
C7 C8 1.542(13)
C7 H7A 0.9900
C7 H7B 0.9900
C8 H8A 0.9800
C8 H8B 0.9800
C8 H8C 0.9800
C9 C10 1.529(17)
C9 H9A 0.9900
C9 H9B 0.9900
C10 C11 1.528(17)
C10 H10A 0.9900
C10 H10B 0.9900
C11 C12 1.526(14)
C11 H11A 0.9900
C11 H11B 0.9900
C12 H12A 0.9800
C12 H12B 0.9800
C12 H12C 0.9800
C13 C14 1.534(19)
C13 H13A 0.9900
C13 H13B 0.9900
C14 C15 1.54(2)
C14 H14A 0.9900
C14 H14B 0.9900
C15 C16 1.52(2)
C15 H15A 0.9900
C15 H15B 0.9900
C16 H16A 0.9800
C16 H16B 0.9800
C16 H16C 0.9800
C13A C14A 1.52(2)
C13A H13C 0.9900
C13A H13D 0.9899
C14A C15A 1.54(2)
C14A H14C 0.9900
C14A H14D 0.9900
C15A C16A 1.52(2)
C15A H15C 0.9900
C15A H15D 0.9900
C16A H16D 0.9800
C16A H16E 0.9800
C16A H16F 0.9800
C17 C18 1.490(16)
C17 H17A 0.9900
C17 H17B 0.9900
C18 C19 1.542(17)
C18 H18A 0.9900
C18 H18B 0.9900
C19 C20 1.531(13)
C19 H19A 0.9900
C19 H19B 0.9900
C20 H20A 0.9800
C20 H20B 0.9800
C20 H20C 0.9800
C21 C22 1.491(15)
C21 H21A 0.9900
C21 H21B 0.9900
C22 C23 1.520(15)
C22 H22A 0.9900
C22 H22B 0.9900
C23 C24 1.534(13)
C23 H23A 0.9900
C23 H23B 0.9900
C24 H24A 0.9800
C24 H24B 0.9800
C24 H24C 0.9800
C25 C26 1.491(17)
C25 H25A 0.9900
C25 H25B 0.9900
C26 C27 1.539(17)
C26 H26A 0.9900
C26 H26B 0.9900
C27 C28 1.552(19)
C27 H27A 0.9900
C27 H27B 0.9900
C28 H28A 0.9800
C28 H28B 0.9800
C28 H28C 0.9800
C29 C30 1.515(18)
C29 H29A 0.9900
C29 H29B 0.9900
C30 C31 1.497(19)
C30 H30A 0.9900
C30 H30B 0.9900
C31 C32 1.55(2)
C31 H31A 0.9900
C31 H31B 0.9900
C32 H32A 0.9800
C32 H32B 0.9800
C32 H32C 0.9800
C33 C34 1.521(16)
C33 H33A 0.9900
C33 H33B 0.9900
C34 C35 1.537(16)
C34 H34A 0.9900
C34 H34B 0.9900
C35 C36 1.544(18)
C35 H35A 0.9900
C35 H35B 0.9900
C36 H36A 0.9800
C36 H36B 0.9800
C36 H36C 0.9800
C37 C38 1.515(17)
C37 H37A 0.9900
C37 H37B 0.9900
C38 C39 1.552(17)
C38 H38A 0.9900
C38 H38B 0.9900
C39 C40 1.525(18)
C39 H39A 0.9900
C39 H39B 0.9900
C40 H40A 0.9800
C40 H40B 0.9800
C40 H40C 0.9800
C41 C42 1.524(16)
C41 H41A 0.9900
C41 H41B 0.9900
C42 C43 1.530(17)
C42 H42A 0.9900
C42 H42B 0.9900
C43 C44 1.561(18)
C43 H43A 0.9900
C43 H43B 0.9900
C44 H44A 0.9800
C44 H44B 0.9800
C44 H44C 0.9800
C45 C46 1.514(16)
C45 H45A 0.9900
C45 H45B 0.9900
C46 C47 1.526(17)
C46 H46A 0.9900
C46 H46B 0.9900
C47 C48 1.545(18)
C47 H47A 0.9900
C47 H47B 0.9900
C48 H48A 0.9800
C48 H48B 0.9800
C48 H48C 0.9800
C49 H49A 0.9800
C49 H49B 0.9800
C49 H49C 0.9800
C50 H50A 0.9800
C50 H50B 0.9800
C50 H50C 0.9800
C51 H51A 0.9800
C51 H51B 0.9800
C51 H51C 0.9800
C52 H52A 0.9800
C52 H52B 0.9800
C52 H52C 0.9800
C53 H53A 0.9800
C53 H53B 0.9800
C53 H53C 0.9800
C54 H54A 0.9800
C54 H54B 0.9800
C54 H54C 0.9800
C55 H55A 0.9800
C55 H55B 0.9800
C55 H55C 0.9800
C56 H56A 0.9800
C56 H56B 0.9800
C56 H56C 0.9800
C57 H57A 0.9800
C57 H57B 0.9800
C57 H57C 0.9800
C58 H58A 0.9800
C58 H58B 0.9800
C58 H58C 0.9800
C59 H59A 0.9800
C59 H59B 0.9800
C59 H59C 0.9800
C60 H60A 0.9800
C60 H60B 0.9800
C60 H60C 0.9800

loop_
_geom_torsion_atom_site_label_1
_geom_torsion_atom_site_label_2
_geom_torsion_atom_site_label_3
_geom_torsion_atom_site_label_4
_geom_torsion
Sn1 C1 C2 C3 -83(3)
C1 C2 C3 C4 -175(2)
Sn2 C5 C6 C7 175.6(16)
C5 C6 C7 C8 -175(2)
Sn3 C9 C10 C11 169(2)
C9 C10 C11 C12 -170(4)
Sn4 C13 C14 C15 180(4)
C13 C14 C15 C16 -173(9)
Sn4 C13A C14A C15A -167(5)
C13A C14A C15A C16A 166(7)
Sn5 C17 C18 C19 178(2)
C17 C18 C19 C20 176(3)
Sn6 C21 C22 C23 175.5(15)
C21 C22 C23 C24 179(2)
Sn7 C25 C26 C27 179(2)
C25 C26 C27 C28 84(4)
Sn8 C29 C30 C31 162(3)
C29 C30 C31 C32 -133(5)
Sn9 C33 C34 C35 171.8(16)
C33 C34 C35 C36 -175(2)
Sn10 C37 C38 C39 -176.9(18)
C37 C38 C39 C40 176(2)
Sn11 C41 C42 C43 -177.8(17)
C41 C42 C43 C44 -180(3)
Sn12 C45 C46 C47 -170.6(18)
C45 C46 C47 C48 178(2)
